data_1569651
loop_
_publ_author_name
'Hou, Baoshan'
'Zheng, Haiyan'
'Zhang, Kunhao'
'Wu, Qi'
'Qin, Chao'
'Sun, Chunyi'
'Pan, Qinhe'
'Kang, Zhenhui'
'Wang, Xinlong'
'Su, Zhongmin'

_publ_section_title
;
 Electron delocalization of robust high-nuclear bismuth-oxo clusters for
 promoted CO<sub>2</sub> electroreduction.
;
_journal_issue 33
_journal_name_full 'Chemical science'
_journal_page_first 8962
_journal_page_last 8969
_journal_paper_doi 10.1039/d3sc02924g
_journal_volume 14
_journal_year 2023
_chemical_formula_moiety 'C352 H416 Bi24 O55, 4(O)'
_chemical_formula_sum 'C352 H416 Bi24 O59'
_chemical_formula_weight 10606.34
_space_group_crystal_system tetragonal
_space_group_IT_number 142
_space_group_name_Hall '-I 4bd 2c'
_space_group_name_H-M_alt 'I 41/a c d :2'
_atom_sites_solution_hydrogens geom
_audit_creation_date 2023-01-13
_audit_creation_method
;
Olex2 1.2
(compiled 2018.05.29 svn.r3508 for OlexSys, GUI svn.r5506)
;
_audit_update_record
;
2023-01-13 deposited with the CCDC.	2023-08-01 downloaded from the CCDC.
;
_cell_angle_alpha 90
_cell_angle_beta 90
_cell_angle_gamma 90
_cell_formula_units_Z 8
_cell_length_a 35.3979(8)
_cell_length_b 35.3979(8)
_cell_length_c 67.034(3)
_cell_measurement_reflns_used 9181
_cell_measurement_temperature 290(2)
_cell_measurement_theta_max 63.618
_cell_measurement_theta_min 2.824
_cell_volume 83994(5)
_computing_molecular_graphics 'Olex2 (Dolomanov et al., 2009)'
_computing_publication_material 'Olex2 (Dolomanov et al., 2009)'
_computing_structure_refinement 'ShelXL (Sheldrick, 2015)'
_computing_structure_solution 'SHELXT 2014/5 (Sheldrick, 2014)'
_diffrn_ambient_temperature 290.56
_diffrn_measured_fraction_theta_full 0.997
_diffrn_measured_fraction_theta_max 0.997
_diffrn_measurement_device_type 'CCD area detector'
_diffrn_radiation_type CuK\a
_diffrn_radiation_wavelength 1.54178
_diffrn_reflns_av_R_equivalents 0.0867
_diffrn_reflns_av_unetI/netI 0.0402
_diffrn_reflns_Laue_measured_fraction_full 0.997
_diffrn_reflns_Laue_measured_fraction_max 0.997
_diffrn_reflns_limit_h_max 41
_diffrn_reflns_limit_h_min -41
_diffrn_reflns_limit_k_max 41
_diffrn_reflns_limit_k_min -41
_diffrn_reflns_limit_l_max 77
_diffrn_reflns_limit_l_min -77
_diffrn_reflns_number 183395
_diffrn_reflns_point_group_measured_fraction_full 0.997
_diffrn_reflns_point_group_measured_fraction_max 0.997
_diffrn_reflns_theta_full 63.865
_diffrn_reflns_theta_max 63.865
_diffrn_reflns_theta_min 2.823
_exptl_absorpt_coefficient_mu 19.745
_exptl_crystal_density_diffrn 1.677
_exptl_crystal_description block
_exptl_crystal_F_000 39936
_refine_diff_density_max 1.919
_refine_diff_density_min -1.116
_refine_diff_density_rms 0.230
_refine_ls_extinction_method none
_refine_ls_goodness_of_fit_ref 1.043
_refine_ls_hydrogen_treatment constr
_refine_ls_matrix_type full
_refine_ls_number_parameters 1004
_refine_ls_number_reflns 17336
_refine_ls_number_restraints 3313
_refine_ls_restrained_S_all 0.996
_refine_ls_R_factor_all 0.0895
_refine_ls_R_factor_gt 0.0566
_refine_ls_shift/su_max 0.003
_refine_ls_shift/su_mean 0.000
_refine_ls_structure_factor_coef Fsqd
_refine_ls_weighting_details 'w=1/[\s^2^(Fo^2^)+(0.0996P)^2^+2645.0886P] where P=(Fo^2^+2Fc^2^)/3'
_refine_ls_weighting_scheme calc
_refine_ls_wR_factor_gt 0.1608
_refine_ls_wR_factor_ref 0.1886
_reflns_Friedel_coverage 0.000
_reflns_number_gt 12354
_reflns_number_total 17336
_reflns_threshold_expression 'I > 2\s(I)'
_cod_data_source_file d3sc02924g2.cif
_cod_data_source_block 1_sq_CCDC1
_cod_depositor_comments 'Adding full bibliography for 1569648--1569653.cif.'
_cod_original_sg_symbol_H-M 'I 41/a c d'
_cod_database_code 1569651
_shelx_shelxl_version_number 2016/4
_shelx_space_group_comment
;
The symmetry employed for this shelxl refinement is uniquely defined
by the following loop, which should always be used as a source of
symmetry information in preference to the above space-group names.
They are only intended as comments.
;
_olex2_refinement_description
;
1. Fixed Uiso
 At 1.2 times of:
  All C(H) groups, All C(H,H) groups
 At 1.5 times of:
  All C(H,H,H) groups
2. Restrained distances
 H5-H51C
 1.9 with sigma of 0.02
 C82-C77 \\sim C81-C77 \\sim C83-C77 \\sim C51-C39 \\sim C50-C39 \\sim C47-C39
\\sim C70-C61 \\sim C61-C55
 \\sim C72-C61 \\sim C79-C67 \\sim C75-C67 \\sim C78-C67 \\sim C64-C62 \\sim
C69-C62 \\sim C63-C62 \\sim C74-
 C60 \\sim C73-C60 \\sim C80-C60 \\sim C52-C45 \\sim C53-C45 \\sim C54-C45
\\sim C76-C59 \\sim C71-C59 ~
 C68-C59
 with sigma of 0.02
 C69-C64 \\sim C69-C63 \\sim C64-C63 \\sim C80-C73 \\sim C74-C73 \\sim C80-C74
\\sim C79-C75 \\sim C78-C75
 \\sim C79-C78 \\sim C54-C52 \\sim C53-C52 \\sim C54-C53 \\sim C70-C55 \\sim
C72-C55 \\sim C72-C70 \\sim C51-
 C50 \\sim C50-C47 \\sim C51-C47 \\sim C83-C82 \\sim C82-C81 \\sim C83-C81
\\sim C76-C71 \\sim C71-C68 ~
 C76-C68
 with sigma of 0.02
3. Uiso/Uaniso restraints and constraints
O1 \\sim O2 \\sim O3 \\sim O4 \\sim O5 \\sim O6 \\sim O7 \\sim O8 \\sim O9
\\sim O10 \\sim O11 \\sim O12 \\sim O13 \\sim O14 \\sim O16 \\sim C1 \\sim C2
\\sim C3 \\sim C4 \\sim C5 \\sim C6 \\sim C7 \\sim C8 \\sim C9 \\sim C10 \\sim
C11 \\sim C12 \\sim C13 \\sim C14 \\sim C15 \\sim C16 \\sim C17 \\sim C18 \\sim
C19 \\sim C20 \\sim C21 \\sim C22 \\sim C23 \\sim C24 \\sim C25 \\sim C26 \\sim
C27 \\sim C28 \\sim C29 \\sim C30 \\sim C31 \\sim C32 \\sim C33 \\sim C34 \\sim
C35 \\sim C36 \\sim C37 \\sim C38 \\sim C39 \\sim C40 \\sim C41 \\sim C42 \\sim
C43 \\sim C44 \\sim C45 \\sim C46 \\sim C47 \\sim C48 \\sim C49 \\sim C50 \\sim
C51 \\sim C52 \\sim C53 \\sim C54 \\sim C55 \\sim C56 \\sim C57 \\sim C58 \\sim
C59 \\sim C60 \\sim C61 \\sim C62 \\sim C63 \\sim C64 \\sim C65 \\sim C66 \\sim
C67 \\sim C68 \\sim C69 \\sim C70 \\sim C71 \\sim C72 \\sim C73 \\sim C74 \\sim
C75 \\sim C76 \\sim C77 \\sim C78 \\sim C79 \\sim C80 \\sim C81 \\sim C82 \\sim
C83 \\sim C84 \\sim C85 \\sim C86 \\sim C87 \\sim O1W: within 3.8A with sigma
of 0.01 and sigma for terminal atoms of 0.03
4.a Secondary CH2 refined with riding coordinates:
 C9(H9A,H9B), C17(H17A,H17B), C29(H29A,H29B), C36(H36A,H36B), C40(H40A,H40B),
 C85(H85A,H85B), C86(H86A,H86B), C88(H88A,H88B)
4.b Aromatic/amide H refined with riding coordinates:
 C5(H5), C11(H11), C19(H19), C21(H21), C22(H22), C25(H25), C26(H26), C28(H28),
 C30(H30), C31(H31), C34(H34), C35(H35), C42(H42), C44(H44), C66(H66), C84(H84)
4.c Idealised Me refined as rotating group:
 C47(H47A,H47B,H47C), C50(H50A,H50B,H50C), C51(H51A,H51B,H51C), C52(H52A,H52B,
 H52C), C53(H53A,H53B,H53C), C54(H54A,H54B,H54C), C55(H55A,H55B,H55C), C63(H63A,
 H63B,H63C), C64(H64A,H64B,H64C), C68(H68A,H68B,H68C), C69(H69A,H69B,H69C),
 C70(H70A,H70B,H70C), C71(H71A,H71B,H71C), C72(H72A,H72B,H72C), C73(H73A,H73B,
 H73C), C74(H74A,H74B,H74C), C75(H75A,H75B,H75C), C76(H76A,H76B,H76C), C78(H78A,
 H78B,H78C), C79(H79A,H79B,H79C), C80(H80A,H80B,H80C), C81(H81A,H81B,H81C),
 C82(H82A,H82B,H82C), C83(H83A,H83B,H83C)
;
_olex2_submission_special_instructions 'No special instructions were received'

loop_
_space_group_symop_operation_xyz
'x, y, z'
'-x+1/2, -y, z+1/2'
'-y+1/4, x+3/4, z+1/4'
'y+1/4, -x+1/4, z+3/4'
'-x+1/2, y, -z'
'x, -y, -z+1/2'
'y+1/4, x+3/4, -z+3/4'
'-y+1/4, -x+1/4, -z+1/4'
'x+1/2, y+1/2, z+1/2'
'-x+1, -y+1/2, z+1'
'-y+3/4, x+5/4, z+3/4'
'y+3/4, -x+3/4, z+5/4'
'-x+1, y+1/2, -z+1/2'
'x+1/2, -y+1/2, -z+1'
'y+3/4, x+5/4, -z+5/4'
'-y+3/4, -x+3/4, -z+3/4'
'-x, -y, -z'
'x-1/2, y, -z-1/2'
'y-1/4, -x-3/4, -z-1/4'
'-y-1/4, x-1/4, -z-3/4'
'x-1/2, -y, z'
'-x, y, z-1/2'
'-y-1/4, -x-3/4, z-3/4'
'y-1/4, x-1/4, z-1/4'
'-x+1/2, -y+1/2, -z+1/2'
'x, y+1/2, -z'
'y+1/4, -x-1/4, -z+1/4'
'-y+1/4, x+1/4, -z-1/4'
'x, -y+1/2, z+1/2'
'-x+1/2, y+1/2, z'
'-y+1/4, -x-1/4, z-1/4'
'y+1/4, x+1/4, z+1/4'

loop_
_atom_site_label
_atom_site_type_symbol
_atom_site_fract_x
_atom_site_fract_y
_atom_site_fract_z
_atom_site_U_iso_or_equiv
_atom_site_adp_type
_atom_site_occupancy
_atom_site_site_symmetry_order
_atom_site_calc_flag
_atom_site_refinement_flags_posn
_atom_site_refinement_flags_adp
_atom_site_refinement_flags_occupancy
_atom_site_disorder_assembly
_atom_site_disorder_group
Bi1 Bi 0.50467(2) 0.19277(2) 0.64279(2) 0.04352(16) Uani 1 1 d . . . . .
Bi2 Bi 0.39600(2) 0.18832(2) 0.64948(2) 0.04206(16) Uani 1 1 d . . . . .
Bi3 Bi 0.49286(2) 0.19732(2) 0.56443(2) 0.04220(16) Uani 1 1 d . . . . .
Bi4 Bi 0.45704(2) 0.15146(2) 0.69029(2) 0.04422(16) Uani 1 1 d . . . . .
Bi5 Bi 0.45961(2) 0.13581(2) 0.60423(2) 0.04461(16) Uani 1 1 d . . . . .
Bi6 Bi 0.50577(2) 0.07982(2) 0.56755(2) 0.05408(19) Uani 1 1 d . . . . .
O1 O 0.500000 0.250000 0.57854(19) 0.046(3) Uani 1 2 d S TU P . .
O2 O 0.500000 0.250000 0.625000 0.048(3) Uani 1 4 d S TU P . .
O3 O 0.4875(4) 0.0632(3) 0.59762(17) 0.0681(15) Uani 1 1 d . U . . .
O4 O 0.4606(3) 0.1873(3) 0.58942(14) 0.0497(18) Uani 1 1 d . U . . .
O5 O 0.4293(3) 0.1970(3) 0.71766(16) 0.0634(19) Uani 1 1 d . U . . .
O6 O 0.4900(3) 0.1347(3) 0.66392(16) 0.0600(14) Uani 1 1 d . U . . .
O7 O 0.5651(3) 0.0803(3) 0.58221(17) 0.0679(18) Uani 1 1 d . U . . .
O8 O 0.4071(3) 0.1305(3) 0.67212(16) 0.0587(16) Uani 1 1 d . U . . .
O9 O 0.4459(3) 0.1839(3) 0.62879(15) 0.0589(19) Uani 1 1 d . U . . .
O10 O 0.5103(3) 0.1247(3) 0.53749(15) 0.0632(17) Uani 1 1 d . U . . .
O11 O 0.4427(3) 0.1977(3) 0.67178(14) 0.0488(18) Uani 1 1 d . U . . .
O12 O 0.5147(3) 0.1838(3) 0.69641(16) 0.0605(16) Uani 1 1 d . U . . .
O13 O 0.5082(3) 0.1317(3) 0.58116(14) 0.0523(18) Uani 1 1 d . U . . .
O14 O 0.4448(3) 0.0984(3) 0.56770(16) 0.0654(16) Uani 1 1 d . U . . .
O16 O 0.5100(3) 0.1462(3) 0.61974(15) 0.0573(18) Uani 1 1 d . U . . .
C1 C 0.4799(6) 0.0261(5) 0.5995(3) 0.0710(18) Uani 1 1 d . U . . .
C2 C 0.4223(6) 0.0736(5) 0.5586(3) 0.0677(19) Uani 1 1 d . U . . .
C3 C 0.5354(5) 0.0948(5) 0.5087(2) 0.065(2) Uani 1 1 d . U . . .
C4 C 0.3561(5) 0.0878(5) 0.6786(3) 0.066(2) Uani 1 1 d . U . . .
C5 C 0.5483(5) 0.1412(5) 0.7436(3) 0.069(2) Uani 1 1 d . U . . .
H5 H 0.545541 0.144869 0.757290 0.083 Uiso 1 1 calc DR . . . .
C6 C 0.4317(5) 0.1812(5) 0.7363(3) 0.066(2) Uani 1 1 d . U . . .
C7 C 0.6198(6) 0.0491(5) 0.5689(3) 0.073(2) Uani 1 1 d . U . . .
C8 C 0.5029(5) 0.0982(5) 0.6644(2) 0.0612(17) Uani 1 1 d . U . . .
C9 C 0.5019(5) 0.1945(5) 0.7395(3) 0.068(2) Uani 1 1 d . U . . .
H9A H 0.514220 0.206539 0.750768 0.082 Uiso 1 1 calc R . . . .
H9B H 0.496918 0.213762 0.729610 0.082 Uiso 1 1 calc R . . . .
C10 C 0.4152(5) 0.0766(5) 0.5380(3) 0.0678(19) Uani 1 1 d . U . . .
C11 C 0.4370(6) -0.0262(5) 0.5994(3) 0.076(2) Uani 1 1 d . U . . .
H11 H 0.412484 -0.035272 0.598249 0.092 Uiso 1 1 calc R . . . .
C12 C 0.4695(5) 0.0937(5) 0.5147(2) 0.0656(18) Uani 1 1 d . U . . .
C13 C 0.4822(5) 0.0689(5) 0.6571(3) 0.0620(18) Uani 1 1 d . U . . .
C14 C 0.5287(5) 0.0240(5) 0.6685(3) 0.067(2) Uani 1 1 d . U . . .
C15 C 0.5334(5) 0.1604(5) 0.7095(3) 0.0635(19) Uani 1 1 d . U . . .
C16 C 0.5086(6) 0.0018(5) 0.6041(3) 0.0737(19) Uani 1 1 d . U . . .
C17 C 0.4115(6) 0.0372(5) 0.5912(3) 0.072(2) Uani 1 1 d . U . . .
H17A H 0.415169 0.061746 0.597426 0.086 Uiso 1 1 calc R . . . .
H17B H 0.388598 0.026480 0.596809 0.086 Uiso 1 1 calc R . . . .
C18 C 0.5387(5) 0.0918(5) 0.6729(3) 0.0629(18) Uani 1 1 d . U . . .
C19 C 0.5020(6) -0.0374(5) 0.6066(3) 0.078(2) Uani 1 1 d . U . . .
H19 H 0.521624 -0.053487 0.610220 0.094 Uiso 1 1 calc R . . . .
C20 C 0.4660(6) -0.0514(5) 0.6037(3) 0.078(2) Uani 1 1 d . U . . .
C21 C 0.5521(5) 0.0539(5) 0.6749(3) 0.0662(19) Uani 1 1 d . U . . .
H21 H 0.575765 0.049032 0.680364 0.079 Uiso 1 1 calc R . . . .
C22 C 0.5296(6) 0.0734(5) 0.4913(3) 0.069(2) Uani 1 1 d . U . . .
H22 H 0.550303 0.067019 0.483468 0.082 Uiso 1 1 calc R . . . .
C23 C 0.5049(5) 0.1044(5) 0.5205(2) 0.063(2) Uani 1 1 d . U . . .
C24 C 0.5293(5) 0.1647(5) 0.7305(3) 0.066(2) Uani 1 1 d . U . . .
C25 C 0.3799(6) 0.0202(5) 0.5590(3) 0.075(2) Uani 1 1 d . U . . .
H25 H 0.366906 0.001985 0.566223 0.089 Uiso 1 1 calc R . . . .
C26 C 0.3899(6) 0.0513(5) 0.5285(3) 0.073(2) Uani 1 1 d . U . . .
H26 H 0.384941 0.054129 0.514987 0.088 Uiso 1 1 calc R . . . .
C27 C 0.3910(5) 0.0961(5) 0.6694(3) 0.065(2) Uani 1 1 d . U . . .
C28 C 0.4638(6) 0.0729(5) 0.4974(2) 0.069(2) Uani 1 1 d . U . . .
H28 H 0.439489 0.065980 0.493692 0.082 Uiso 1 1 calc R . . . .
C29 C 0.4335(5) 0.1062(5) 0.5261(3) 0.068(2) Uani 1 1 d . U . . .
H29A H 0.440099 0.126988 0.534845 0.081 Uiso 1 1 calc R . . . .
H29B H 0.415362 0.115745 0.516437 0.081 Uiso 1 1 calc R . . . .
C30 C 0.4660(5) 0.1627(5) 0.7656(3) 0.073(2) Uani 1 1 d . U . . .
H30 H 0.488697 0.162903 0.772597 0.087 Uiso 1 1 calc R . . . .
C31 C 0.4953(5) 0.0321(5) 0.6587(3) 0.0664(19) Uani 1 1 d . U . . .
H31 H 0.481379 0.012560 0.653076 0.080 Uiso 1 1 calc R . . . .
C32 C 0.4055(6) 0.0432(5) 0.5690(3) 0.0698(18) Uani 1 1 d . U . . .
C33 C 0.4437(6) 0.0126(5) 0.5968(3) 0.0713(18) Uani 1 1 d . U . . .
C34 C 0.3917(5) 0.0341(5) 0.6547(3) 0.069(2) Uani 1 1 d . U . . .
H34 H 0.403543 0.015929 0.646818 0.083 Uiso 1 1 calc R . . . .
C35 C 0.5998(6) -0.0164(5) 0.5897(3) 0.079(2) Uani 1 1 d . U . . .
H35 H 0.593788 -0.038085 0.596916 0.095 Uiso 1 1 calc R . . . .
C36 C 0.5479(6) 0.0170(5) 0.6082(3) 0.0745(19) Uani 1 1 d . U . . .
H36A H 0.545016 0.043148 0.612378 0.089 Uiso 1 1 calc R . . . .
H36B H 0.557793 0.003301 0.619601 0.089 Uiso 1 1 calc R . . . .
C37 C 0.6299(6) -0.0170(5) 0.5772(3) 0.082(2) Uani 1 1 d . U . . .
C38 C 0.3578(6) 0.0259(5) 0.6631(3) 0.073(2) Uani 1 1 d . U . . .
C39 C 0.5878(4) 0.0828(4) 0.7508(2) 0.075(3) Uani 1 1 d D U . . .
C40 C 0.4460(5) 0.0765(5) 0.6468(3) 0.0638(18) Uani 1 1 d . U . . .
H40A H 0.446102 0.062213 0.634429 0.077 Uiso 1 1 calc R . . . .
H40B H 0.445659 0.103016 0.643190 0.077 Uiso 1 1 calc R . . . .
C41 C 0.4948(6) 0.0620(5) 0.4855(3) 0.068(2) Uani 1 1 d . U . . .
C42 C 0.6402(6) 0.0159(5) 0.5670(3) 0.080(2) Uani 1 1 d . U . . .
H42 H 0.661258 0.015474 0.558783 0.096 Uiso 1 1 calc R . . . .
C43 C 0.5869(6) 0.0481(5) 0.5813(3) 0.073(2) Uani 1 1 d . U . . .
C44 C 0.3404(6) 0.0525(5) 0.6753(3) 0.071(2) Uani 1 1 d . U . . .
H44 H 0.317704 0.046323 0.681468 0.085 Uiso 1 1 calc R . . . .
C45 C 0.3390(5) -0.0138(5) 0.6579(3) 0.084(3) Uani 1 1 d D U . . .
C46 C 0.5709(5) 0.1128(5) 0.7369(3) 0.070(2) Uani 1 1 d . U . . .
C47 C 0.6223(5) 0.0660(6) 0.7425(3) 0.121(6) Uani 1 1 d D U . . .
H47A H 0.618687 0.060748 0.728606 0.181 Uiso 1 1 calc GR . . . .
H47B H 0.627866 0.042868 0.749445 0.181 Uiso 1 1 calc GR . . . .
H47C H 0.643028 0.083238 0.744119 0.181 Uiso 1 1 calc GR . . . .
C48 C 0.3979(5) 0.1686(5) 0.7455(3) 0.067(2) Uani 1 1 d . U . . .
C49 C 0.4088(5) 0.0679(5) 0.6574(3) 0.0649(18) Uani 1 1 d . U . . .
C50 C 0.5624(5) 0.0511(6) 0.7553(3) 0.116(6) Uani 1 1 d D U . . .
H50A H 0.539052 0.060596 0.760557 0.174 Uiso 1 1 calc GR . . . .
H50B H 0.574084 0.034854 0.765021 0.174 Uiso 1 1 calc GR . . . .
H50C H 0.557567 0.036996 0.743352 0.174 Uiso 1 1 calc GR . . . .
C51 C 0.5976(6) 0.1005(6) 0.7699(3) 0.125(6) Uani 1 1 d D U . . .
H51A H 0.619614 0.115967 0.768281 0.188 Uiso 1 1 calc GR . . . .
H51B H 0.602573 0.081211 0.779644 0.188 Uiso 1 1 calc GR . . . .
H51C H 0.576853 0.115852 0.774368 0.188 Uiso 1 1 calc DGR . . . .
C52 C 0.2988(5) -0.0164(7) 0.6631(3) 0.126(6) Uani 1 1 d D U . . .
H52A H 0.296221 -0.017804 0.677318 0.189 Uiso 1 1 calc GR . . . .
H52B H 0.288113 -0.038588 0.657115 0.189 Uiso 1 1 calc GR . . . .
H52C H 0.285824 0.005590 0.658235 0.189 Uiso 1 1 calc GR . . . .
C53 C 0.3427(7) -0.0268(7) 0.6370(3) 0.143(7) Uani 1 1 d D U . . .
H53A H 0.330612 -0.009064 0.628240 0.214 Uiso 1 1 calc GR . . . .
H53B H 0.330867 -0.051118 0.635572 0.214 Uiso 1 1 calc GR . . . .
H53C H 0.368944 -0.028823 0.633564 0.214 Uiso 1 1 calc GR . . . .
C54 C 0.3592(6) -0.0423(6) 0.6697(3) 0.131(6) Uani 1 1 d D U . . .
H54A H 0.385261 -0.035119 0.670945 0.196 Uiso 1 1 calc GR . . . .
H54B H 0.357494 -0.066380 0.663237 0.196 Uiso 1 1 calc GR . . . .
H54C H 0.348048 -0.043876 0.682752 0.196 Uiso 1 1 calc GR . . . .
C55 C 0.5191(6) -0.0458(6) 0.6621(3) 0.106(5) Uani 1 1 d D U . . .
H55A H 0.531276 -0.069950 0.662960 0.160 Uiso 1 1 calc GR . . . .
H55B H 0.515648 -0.039149 0.648322 0.160 Uiso 1 1 calc GR . . . .
H55C H 0.494978 -0.046928 0.668592 0.160 Uiso 1 1 calc GR . . . .
C56 C 0.3730(6) 0.0233(5) 0.5387(3) 0.076(2) Uani 1 1 d . U . . .
C57 C 0.4650(5) 0.1785(5) 0.7464(3) 0.0673(19) Uani 1 1 d . U . . .
C58 C 0.4351(6) 0.1473(6) 0.7743(3) 0.075(2) Uani 1 1 d . U . . .
C59 C 0.4571(5) -0.0947(5) 0.6068(2) 0.088(3) Uani 1 1 d D U . . .
C60 C 0.3458(5) -0.0048(5) 0.5280(2) 0.087(3) Uani 1 1 d D U . . .
C61 C 0.5429(5) -0.0169(4) 0.6720(2) 0.075(3) Uani 1 1 d D U . . .
C62 C 0.4878(4) 0.0396(4) 0.4660(2) 0.074(3) Uani 1 1 d D U . . .
C63 C 0.4687(6) 0.0634(5) 0.4508(3) 0.118(6) Uani 1 1 d D U . . .
H63A H 0.487050 0.078967 0.444214 0.177 Uiso 1 1 calc GR . . . .
H63B H 0.450281 0.079220 0.457249 0.177 Uiso 1 1 calc GR . . . .
H63C H 0.456356 0.047549 0.441220 0.177 Uiso 1 1 calc GR . . . .
C64 C 0.5226(5) 0.0253(6) 0.4572(3) 0.108(5) Uani 1 1 d D U . . .
H64A H 0.516666 0.007212 0.446992 0.162 Uiso 1 1 calc GR . . . .
H64B H 0.537682 0.013425 0.467314 0.162 Uiso 1 1 calc GR . . . .
H64C H 0.536522 0.045898 0.451424 0.162 Uiso 1 1 calc GR . . . .
C65 C 0.5776(6) 0.0162(5) 0.5922(3) 0.074(2) Uani 1 1 d . U . . .
C66 C 0.4004(6) 0.1514(5) 0.7635(3) 0.075(2) Uani 1 1 d . U . . .
H66 H 0.378459 0.141675 0.769169 0.089 Uiso 1 1 calc R . . . .
C67 C 0.6544(5) -0.0543(5) 0.5756(3) 0.093(3) Uani 1 1 d D U . . .
C68 C 0.4849(6) -0.1183(7) 0.5964(3) 0.131(6) Uani 1 1 d D U . . .
H68A H 0.482145 -0.144053 0.600586 0.196 Uiso 1 1 calc GR . . . .
H68B H 0.509896 -0.109600 0.599499 0.196 Uiso 1 1 calc GR . . . .
H68C H 0.480766 -0.116551 0.582270 0.196 Uiso 1 1 calc GR . . . .
C69 C 0.4622(6) 0.0078(5) 0.4699(3) 0.113(5) Uani 1 1 d D U . . .
H69A H 0.444647 0.014585 0.480187 0.169 Uiso 1 1 calc GR . . . .
H69B H 0.476579 -0.013824 0.474061 0.169 Uiso 1 1 calc GR . . . .
H69C H 0.448572 0.001708 0.457908 0.169 Uiso 1 1 calc GR . . . .
C70 C 0.5424(6) -0.0250(6) 0.6934(2) 0.112(5) Uani 1 1 d D U . . .
H70A H 0.545899 -0.051648 0.695445 0.168 Uiso 1 1 calc GR . . . .
H70B H 0.518636 -0.017372 0.698917 0.168 Uiso 1 1 calc GR . . . .
H70C H 0.562490 -0.011433 0.699827 0.168 Uiso 1 1 calc GR . . . .
C71 C 0.4193(5) -0.1075(7) 0.6007(3) 0.138(6) Uani 1 1 d D U . . .
H71A H 0.420163 -0.115928 0.587090 0.208 Uiso 1 1 calc GR . . . .
H71B H 0.401732 -0.087039 0.601905 0.208 Uiso 1 1 calc GR . . . .
H71C H 0.411453 -0.128035 0.609111 0.208 Uiso 1 1 calc GR . . . .
C72 C 0.5818(5) -0.0235(6) 0.6648(3) 0.114(6) Uani 1 1 d D U . . .
H72A H 0.599007 -0.022648 0.675819 0.172 Uiso 1 1 calc GR . . . .
H72B H 0.588484 -0.004359 0.655258 0.172 Uiso 1 1 calc GR . . . .
H72C H 0.583186 -0.047894 0.658516 0.172 Uiso 1 1 calc GR . . . .
C73 C 0.3536(6) -0.0439(5) 0.5336(3) 0.118(6) Uani 1 1 d D U . . .
H73A H 0.348655 -0.047204 0.547613 0.177 Uiso 1 1 calc GR . . . .
H73B H 0.379565 -0.049646 0.530915 0.177 Uiso 1 1 calc GR . . . .
H73C H 0.337622 -0.060532 0.526086 0.177 Uiso 1 1 calc GR . . . .
C74 C 0.3066(5) 0.0039(6) 0.5340(3) 0.124(6) Uani 1 1 d D U . . .
H74A H 0.292550 -0.019209 0.535264 0.186 Uiso 1 1 calc GR . . . .
H74B H 0.294999 0.019502 0.523978 0.186 Uiso 1 1 calc GR . . . .
H74C H 0.306694 0.016971 0.546494 0.186 Uiso 1 1 calc GR . . . .
C75 C 0.6308(6) -0.0878(6) 0.5728(4) 0.129(6) Uani 1 1 d D U . . .
H75A H 0.605187 -0.080179 0.570317 0.194 Uiso 1 1 calc GR . . . .
H75B H 0.631770 -0.103180 0.584542 0.194 Uiso 1 1 calc GR . . . .
H75C H 0.639964 -0.102029 0.561568 0.194 Uiso 1 1 calc GR . . . .
C76 C 0.4604(7) -0.1039(6) 0.6282(2) 0.119(5) Uani 1 1 d D U . . .
H76A H 0.463225 -0.130707 0.629810 0.178 Uiso 1 1 calc GR . . . .
H76B H 0.438024 -0.095680 0.635075 0.178 Uiso 1 1 calc GR . . . .
H76C H 0.482019 -0.091298 0.633727 0.178 Uiso 1 1 calc GR . . . .
C77 C 0.4365(5) 0.1271(5) 0.7948(3) 0.088(3) Uani 1 1 d D U . . .
C78 C 0.6815(7) -0.0524(6) 0.5592(3) 0.131(6) Uani 1 1 d D U . . .
H78A H 0.690150 -0.077382 0.555997 0.197 Uiso 1 1 calc GR . . . .
H78B H 0.702674 -0.037082 0.563090 0.197 Uiso 1 1 calc GR . . . .
H78C H 0.669631 -0.041427 0.547689 0.197 Uiso 1 1 calc GR . . . .
C79 C 0.6759(7) -0.0604(7) 0.5942(3) 0.137(6) Uani 1 1 d D U . . .
H79A H 0.662347 -0.049633 0.605200 0.205 Uiso 1 1 calc GR . . . .
H79B H 0.700222 -0.048629 0.593091 0.205 Uiso 1 1 calc GR . . . .
H79C H 0.679093 -0.087056 0.596357 0.205 Uiso 1 1 calc GR . . . .
C80 C 0.3481(7) -0.0015(6) 0.5065(2) 0.127(6) Uani 1 1 d D U . . .
H80A H 0.373062 -0.008112 0.502126 0.191 Uiso 1 1 calc GR . . . .
H80B H 0.342573 0.023998 0.502584 0.191 Uiso 1 1 calc GR . . . .
H80C H 0.330083 -0.018291 0.500406 0.191 Uiso 1 1 calc GR . . . .
C81 C 0.4036(5) 0.1345(7) 0.8075(3) 0.129(6) Uani 1 1 d D U . . .
H81A H 0.407599 0.123173 0.820358 0.193 Uiso 1 1 calc GR . . . .
H81B H 0.381454 0.123891 0.801486 0.193 Uiso 1 1 calc GR . . . .
H81C H 0.400396 0.161269 0.809055 0.193 Uiso 1 1 calc GR . . . .
C82 C 0.4702(6) 0.1379(7) 0.8064(4) 0.141(6) Uani 1 1 d D U . . .
H82A H 0.478697 0.162417 0.802228 0.212 Uiso 1 1 calc GR . . . .
H82B H 0.489926 0.119728 0.804130 0.212 Uiso 1 1 calc GR . . . .
H82C H 0.464021 0.138473 0.820311 0.212 Uiso 1 1 calc GR . . . .
C83 C 0.4388(7) 0.0858(5) 0.7921(4) 0.138(6) Uani 1 1 d D U . . .
H83A H 0.439711 0.073782 0.804953 0.207 Uiso 1 1 calc GR . . . .
H83B H 0.461260 0.079649 0.784758 0.207 Uiso 1 1 calc GR . . . .
H83C H 0.417049 0.077070 0.784936 0.207 Uiso 1 1 calc GR . . . .
C84 C 0.5754(5) 0.1090(5) 0.7167(3) 0.0670(19) Uani 1 1 d . U . . .
H84 H 0.591291 0.090089 0.711987 0.080 Uiso 1 1 calc R . . . .
C85 C 0.5640(5) 0.1239(5) 0.6807(3) 0.064(2) Uani 1 1 d . U . . .
H85A H 0.558671 0.146783 0.673213 0.077 Uiso 1 1 calc R . . . .
H85B H 0.590273 0.117335 0.678429 0.077 Uiso 1 1 calc R . . . .
C86 C 0.5740(5) 0.1103(5) 0.5136(2) 0.065(2) Uani 1 1 d . U . . .
H86A H 0.576487 0.112363 0.527991 0.078 Uiso 1 1 calc R . . . .
H86B H 0.593057 0.092612 0.508989 0.078 Uiso 1 1 calc R . . . .
C87 C 0.5577(5) 0.1315(5) 0.7034(3) 0.0645(18) Uani 1 1 d . U . . .
C88 C 0.3351(5) 0.1146(5) 0.6904(2) 0.066(5) Uani 1 1 d . . . . .
H88A H 0.351557 0.135705 0.693534 0.079 Uiso 1 1 calc R . . . .
H88B H 0.328397 0.102617 0.702967 0.079 Uiso 1 1 calc R . . . .
O1W O 0.3721(4) 0.1338(4) 0.61850(18) 0.082(3) Uani 1 1 d . U . . .

loop_
_atom_site_aniso_label
_atom_site_aniso_U_11
_atom_site_aniso_U_22
_atom_site_aniso_U_33
_atom_site_aniso_U_23
_atom_site_aniso_U_13
_atom_site_aniso_U_12
Bi1 0.0502(3) 0.0440(3) 0.0363(3) 0.0027(2) -0.0083(2) 0.0000(2)
Bi2 0.0394(3) 0.0485(3) 0.0383(3) 0.0022(2) 0.0015(2) -0.0067(2)
Bi3 0.0472(3) 0.0486(3) 0.0309(3) -0.0037(2) 0.0013(2) -0.0025(2)
Bi4 0.0491(3) 0.0465(3) 0.0371(3) 0.0088(2) 0.0060(2) 0.0019(2)
Bi5 0.0517(3) 0.0418(3) 0.0403(3) 0.0035(2) 0.0004(2) -0.0065(2)
Bi6 0.0752(4) 0.0398(3) 0.0473(4) -0.0138(3) 0.0070(3) -0.0064(3)
O1 0.054(6) 0.047(5) 0.037(5) 0.000 0.000 -0.003(5)
O2 0.055(4) 0.055(4) 0.033(5) 0.000 0.000 0.000
O3 0.090(3) 0.054(3) 0.060(3) -0.004(3) 0.001(3) -0.007(3)
O4 0.064(4) 0.046(4) 0.039(4) 0.001(3) 0.007(3) 0.000(3)
O5 0.064(4) 0.073(4) 0.052(4) 0.018(3) 0.010(3) 0.013(3)
O6 0.067(3) 0.057(3) 0.056(3) 0.009(3) 0.006(3) 0.003(3)
O7 0.089(4) 0.051(3) 0.063(3) -0.011(3) -0.002(3) 0.003(3)
O8 0.068(3) 0.053(3) 0.055(3) 0.007(3) 0.003(3) -0.005(3)
O9 0.064(4) 0.067(4) 0.046(4) 0.001(3) 0.001(3) 0.001(3)
O10 0.085(4) 0.057(3) 0.048(3) -0.013(3) 0.003(3) -0.010(3)
O11 0.055(4) 0.048(4) 0.043(4) 0.004(3) 0.004(3) 0.006(3)
O12 0.064(3) 0.062(3) 0.056(3) 0.014(3) 0.006(3) 0.008(3)
O13 0.070(4) 0.046(4) 0.041(3) -0.009(3) 0.005(3) -0.006(3)
O14 0.085(3) 0.056(3) 0.055(3) -0.005(3) 0.002(3) -0.014(3)
O16 0.065(4) 0.063(4) 0.045(3) -0.005(3) 0.005(3) 0.001(3)
C1 0.095(4) 0.055(3) 0.063(3) -0.005(3) 0.001(3) -0.008(3)
C2 0.088(4) 0.058(3) 0.058(3) -0.006(3) 0.000(3) -0.016(3)
C3 0.086(5) 0.057(4) 0.051(4) -0.013(4) 0.001(4) -0.009(4)
C4 0.077(5) 0.057(4) 0.063(4) 0.007(4) 0.001(4) -0.008(4)
C5 0.070(4) 0.073(4) 0.064(4) 0.019(3) 0.005(3) 0.010(3)
C6 0.067(4) 0.075(4) 0.056(4) 0.020(4) 0.011(4) 0.015(4)
C7 0.095(5) 0.056(4) 0.068(5) -0.012(4) -0.008(4) 0.007(4)
C8 0.071(3) 0.056(3) 0.057(3) 0.010(3) 0.006(3) 0.003(3)
C9 0.069(4) 0.075(4) 0.059(4) 0.017(4) 0.008(4) 0.013(4)
C10 0.088(4) 0.059(4) 0.057(3) -0.008(3) 0.003(3) -0.015(3)
C11 0.101(4) 0.060(4) 0.068(4) -0.003(3) 0.002(4) -0.011(4)
C12 0.087(4) 0.058(3) 0.052(3) -0.011(3) 0.002(3) -0.012(3)
C13 0.073(4) 0.055(3) 0.058(3) 0.011(3) 0.006(3) -0.002(3)
C14 0.081(4) 0.055(4) 0.066(4) 0.008(4) 0.005(4) 0.003(4)
C15 0.066(4) 0.065(4) 0.060(3) 0.015(3) 0.007(3) 0.008(3)
C16 0.097(4) 0.057(3) 0.067(3) -0.006(3) -0.001(3) -0.005(3)
C17 0.094(4) 0.058(4) 0.063(4) -0.005(3) 0.002(4) -0.014(3)
C18 0.070(3) 0.058(3) 0.061(3) 0.011(3) 0.006(3) 0.004(3)
C19 0.103(4) 0.060(4) 0.071(4) -0.003(4) -0.001(4) -0.005(4)
C20 0.104(4) 0.061(4) 0.071(4) -0.002(4) 0.001(4) -0.010(4)
C21 0.074(4) 0.060(4) 0.065(4) 0.010(3) 0.005(3) 0.005(3)
C22 0.090(4) 0.061(4) 0.054(4) -0.015(4) 0.003(4) -0.009(4)
C23 0.085(4) 0.056(4) 0.049(4) -0.012(4) 0.002(4) -0.011(4)
C24 0.067(4) 0.071(4) 0.061(4) 0.016(3) 0.007(3) 0.011(3)
C25 0.094(4) 0.064(4) 0.066(4) -0.005(3) 0.002(4) -0.017(4)
C26 0.092(4) 0.066(4) 0.062(4) -0.007(3) 0.001(4) -0.018(4)
C27 0.077(4) 0.058(4) 0.062(4) 0.008(3) 0.001(4) -0.005(3)
C28 0.090(4) 0.061(4) 0.055(4) -0.013(3) 0.002(4) -0.012(4)
C29 0.088(4) 0.059(4) 0.057(4) -0.007(3) 0.003(4) -0.014(3)
C30 0.074(4) 0.083(4) 0.062(4) 0.021(4) 0.009(4) 0.014(4)
C31 0.078(4) 0.057(4) 0.064(4) 0.007(3) 0.006(3) 0.000(3)
C32 0.091(4) 0.059(3) 0.060(3) -0.004(3) 0.002(3) -0.015(3)
C33 0.094(4) 0.057(3) 0.063(3) -0.004(3) 0.002(3) -0.011(3)
C34 0.080(4) 0.061(4) 0.067(4) 0.005(4) 0.004(4) -0.005(4)
C35 0.101(4) 0.060(4) 0.077(4) -0.008(4) -0.005(4) 0.005(4)
C36 0.097(4) 0.057(4) 0.069(4) -0.005(3) -0.001(4) -0.001(3)
C37 0.103(5) 0.062(4) 0.080(5) -0.010(4) -0.005(4) 0.010(4)
C38 0.084(4) 0.063(4) 0.073(4) 0.006(4) 0.002(4) -0.007(4)
C39 0.078(5) 0.076(5) 0.071(5) 0.021(5) 0.004(5) 0.011(5)
C40 0.076(3) 0.055(3) 0.060(3) 0.006(3) 0.005(3) -0.001(3)
C41 0.091(5) 0.061(4) 0.053(4) -0.014(4) 0.000(4) -0.011(4)
C42 0.100(5) 0.060(4) 0.079(4) -0.013(4) -0.006(4) 0.012(4)
C43 0.095(4) 0.056(4) 0.069(4) -0.011(4) -0.007(4) 0.004(4)
C44 0.081(4) 0.062(4) 0.070(4) 0.007(4) 0.002(4) -0.010(4)
C45 0.094(6) 0.073(6) 0.086(6) 0.002(6) 0.002(6) -0.010(6)
C46 0.071(4) 0.072(4) 0.067(4) 0.019(4) 0.003(4) 0.011(4)
C47 0.116(11) 0.130(11) 0.115(11) 0.039(10) 0.002(10) 0.033(10)
C48 0.068(5) 0.078(5) 0.056(4) 0.017(4) 0.013(4) 0.016(4)
C49 0.076(4) 0.058(3) 0.061(3) 0.006(3) 0.002(3) -0.003(3)
C50 0.119(11) 0.113(11) 0.116(11) 0.041(10) -0.006(10) 0.002(10)
C51 0.130(11) 0.124(11) 0.121(11) 0.022(11) -0.016(11) 0.019(10)
C52 0.129(11) 0.103(11) 0.146(12) -0.011(11) 0.002(11) -0.024(10)
C53 0.164(13) 0.125(12) 0.139(13) -0.029(12) 0.008(12) -0.026(12)
C54 0.150(12) 0.100(11) 0.142(12) 0.007(11) -0.012(11) -0.018(11)
C55 0.137(11) 0.076(9) 0.106(10) 0.008(9) -0.010(10) -0.002(9)
C56 0.094(4) 0.067(4) 0.067(4) -0.007(4) -0.001(4) -0.020(4)
C57 0.068(4) 0.075(4) 0.058(4) 0.018(3) 0.011(3) 0.013(3)
C58 0.076(4) 0.087(5) 0.063(4) 0.024(4) 0.011(4) 0.016(4)
C59 0.116(6) 0.066(6) 0.081(6) -0.002(5) 0.003(6) -0.013(6)
C60 0.105(6) 0.079(6) 0.077(6) -0.008(6) -0.001(6) -0.020(6)
C61 0.088(6) 0.062(5) 0.074(6) 0.005(5) 0.001(5) 0.003(5)
C62 0.099(6) 0.067(6) 0.056(5) -0.015(5) 0.002(5) -0.010(5)
C63 0.151(12) 0.112(11) 0.090(10) -0.021(10) -0.013(10) 0.001(11)
C64 0.132(11) 0.106(10) 0.087(10) -0.050(9) 0.000(10) -0.009(10)
C65 0.095(4) 0.057(4) 0.069(4) -0.008(3) -0.004(4) 0.002(4)
C66 0.076(4) 0.084(5) 0.064(4) 0.022(4) 0.013(4) 0.015(4)
C67 0.113(6) 0.071(6) 0.095(6) -0.011(6) -0.006(6) 0.015(6)
C68 0.170(12) 0.086(10) 0.136(11) 0.000(10) 0.021(11) -0.009(11)
C69 0.141(11) 0.101(10) 0.096(10) -0.041(9) 0.005(10) -0.027(10)
C70 0.143(11) 0.087(10) 0.107(11) 0.020(10) -0.002(10) 0.010(10)
C71 0.172(13) 0.103(12) 0.140(12) 0.003(11) -0.022(12) -0.027(12)
C72 0.130(11) 0.090(10) 0.123(11) 0.010(10) -0.002(10) 0.018(10)
C73 0.134(11) 0.099(11) 0.122(11) -0.023(10) -0.015(11) -0.028(10)
C74 0.125(11) 0.116(11) 0.131(11) -0.021(10) -0.023(11) -0.029(10)
C75 0.144(12) 0.091(10) 0.153(12) -0.020(11) -0.006(11) 0.026(10)
C76 0.165(11) 0.084(10) 0.107(10) 0.018(9) 0.004(10) -0.020(10)
C77 0.089(6) 0.102(6) 0.074(6) 0.023(6) 0.008(6) 0.017(6)
C78 0.155(12) 0.093(11) 0.146(12) -0.005(11) 0.013(11) 0.032(10)
C79 0.150(12) 0.111(11) 0.149(12) -0.025(11) -0.023(11) 0.037(11)
C80 0.150(12) 0.119(11) 0.113(11) -0.016(10) -0.017(11) -0.046(10)
C81 0.131(12) 0.159(12) 0.096(11) 0.036(10) 0.022(10) 0.021(11)
C82 0.146(13) 0.169(13) 0.109(12) 0.047(12) 0.005(11) -0.011(12)
C83 0.149(12) 0.148(12) 0.117(11) 0.038(11) 0.013(11) 0.008(11)
C84 0.069(4) 0.066(4) 0.066(4) 0.017(3) 0.005(3) 0.009(3)
C85 0.067(4) 0.063(4) 0.063(4) 0.013(4) 0.006(4) 0.006(4)
C86 0.086(5) 0.059(4) 0.050(4) -0.014(4) 0.002(4) -0.007(4)
C87 0.069(3) 0.063(3) 0.062(3) 0.015(3) 0.006(3) 0.006(3)
C88 0.066(11) 0.083(13) 0.050(10) 0.015(9) 0.012(8) -0.030(9)
O1W 0.090(5) 0.080(5) 0.075(5) -0.002(5) -0.011(5) 0.001(5)

loop_
_atom_type_symbol
_atom_type_description
_atom_type_scat_dispersion_real
_atom_type_scat_dispersion_imag
_atom_type_scat_source
C C 0.0181 0.0091 'International Tables Vol C Tables 4.2.6.8 and 6.1.1.4'
H H 0.0000 0.0000 'International Tables Vol C Tables 4.2.6.8 and 6.1.1.4'
Bi Bi -4.0111 8.9310 'International Tables Vol C Tables 4.2.6.8 and 6.1.1.4'
O O 0.0492 0.0322 'International Tables Vol C Tables 4.2.6.8 and 6.1.1.4'

loop_
_geom_angle_atom_site_label_1
_geom_angle_atom_site_label_2
_geom_angle_atom_site_label_3
_geom_angle
_geom_angle_site_symmetry_1
_geom_angle_site_symmetry_3
_geom_angle_publ_flag
O2 Bi1 Bi5 94.923(18) . . ?
O2 Bi1 O4 94.8(2) . 20_657 ?
O2 Bi1 O6 163.7(2) . . ?
O2 Bi1 O9 75.0(2) . 20_657 ?
O4 Bi1 Bi5 148.4(2) 20_657 . ?
O4 Bi1 O6 96.2(4) 20_657 . ?
O4 Bi1 O9 64.1(3) 20_657 20_657 ?
O6 Bi1 Bi5 81.9(3) . . ?
O6 Bi1 O9 120.7(3) . 20_657 ?
O9 Bi1 Bi5 40.6(3) . . ?
O9 Bi1 Bi5 89.7(2) 20_657 . ?
O9 Bi1 O2 81.2(3) . . ?
O9 Bi1 O4 170.9(4) . 20_657 ?
O9 Bi1 O6 86.2(4) . . ?
O9 Bi1 O9 122.09(15) . 20_657 ?
O16 Bi1 Bi5 31.9(3) . . ?
O16 Bi1 O2 106.6(3) . . ?
O16 Bi1 O4 116.6(4) . 20_657 ?
O16 Bi1 O6 79.0(4) . . ?
O16 Bi1 O9 65.4(4) . 20_657 ?
O16 Bi1 O9 72.5(4) . . ?
O7 Bi2 Bi5 89.5(3) 27_566 27_566 ?
O8 Bi2 Bi5 147.5(2) . 27_566 ?
O8 Bi2 O7 79.8(4) . 27_566 ?
O9 Bi2 Bi5 96.0(3) . 27_566 ?
O9 Bi2 O7 167.7(4) . 27_566 ?
O9 Bi2 O8 100.9(4) . . ?
O9 Bi2 O11 81.0(4) . . ?
O9 Bi2 O13 124.4(4) . 27_566 ?
O11 Bi2 Bi5 88.4(2) . 27_566 ?
O11 Bi2 O7 110.2(4) . 27_566 ?
O11 Bi2 O8 67.3(3) . . ?
O11 Bi2 O13 71.0(3) . 27_566 ?
O13 Bi2 Bi5 38.5(2) 27_566 27_566 ?
O13 Bi2 O7 65.7(4) 27_566 27_566 ?
O13 Bi2 O8 110.3(3) 27_566 . ?
O16 Bi2 Bi5 31.7(3) 27_566 27_566 ?
O16 Bi2 O7 108.0(4) 27_566 27_566 ?
O16 Bi2 O8 170.9(4) 27_566 . ?
O16 Bi2 O9 72.5(4) 27_566 . ?
O16 Bi2 O11 105.0(4) 27_566 . ?
O16 Bi2 O13 70.2(4) 27_566 27_566 ?
O1 Bi3 Bi5 103.8(3) . . ?
O1 Bi3 O11 76.8(3) . 20_657 ?
O1 Bi3 O12 76.3(3) . 27_566 ?
O1 Bi3 O13 124.4(4) . . ?
O4 Bi3 Bi5 28.4(3) . . ?
O4 Bi3 O1 81.6(4) . . ?
O4 Bi3 O11 99.7(4) . 20_657 ?
O4 Bi3 O12 82.5(4) . 27_566 ?
O4 Bi3 O13 67.4(3) . . ?
O11 Bi3 Bi5 87.7(2) 20_657 . ?
O11 Bi3 O12 152.4(3) 20_657 27_566 ?
O11 Bi3 O13 65.1(3) 20_657 . ?
O12 Bi3 Bi5 104.8(2) 27_566 . ?
O12 Bi3 O13 138.0(3) 27_566 . ?
O13 Bi3 Bi5 39.4(2) . . ?
O6 Bi4 O5 157.4(4) . . ?
O6 Bi4 O8 83.9(4) . . ?
O6 Bi4 O12 79.2(4) . . ?
O8 Bi4 O5 106.4(4) . . ?
O8 Bi4 O12 156.7(4) . . ?
O11 Bi4 O5 81.1(3) . . ?
O11 Bi4 O6 82.2(4) . . ?
O11 Bi4 O8 75.6(4) . . ?
O11 Bi4 O12 86.3(4) . . ?
O12 Bi4 O5 84.6(4) . . ?
Bi2 Bi5 Bi1 63.859(16) 20_657 . ?
Bi3 Bi5 Bi1 92.725(18) . . ?
Bi3 Bi5 Bi2 64.508(15) . 20_657 ?
Bi6 Bi5 Bi1 126.69(2) . . ?
Bi6 Bi5 Bi2 63.370(17) . 20_657 ?
Bi6 Bi5 Bi3 71.213(17) . . ?
O4 Bi5 Bi1 81.2(3) . . ?
O4 Bi5 Bi2 82.1(3) . 20_657 ?
O4 Bi5 Bi3 28.2(3) . . ?
O4 Bi5 Bi6 98.7(3) . . ?
O4 Bi5 O9 73.2(4) . . ?
O4 Bi5 O13 74.0(4) . . ?
O4 Bi5 O16 93.9(4) . . ?
O9 Bi5 Bi1 38.3(3) . . ?
O9 Bi5 Bi2 100.2(3) . 20_657 ?
O9 Bi5 Bi3 98.2(3) . . ?
O9 Bi5 Bi6 162.9(3) . . ?
O13 Bi5 Bi1 100.6(2) . . ?
O13 Bi5 Bi2 39.1(2) . 20_657 ?
O13 Bi5 Bi3 46.3(2) . . ?
O13 Bi5 Bi6 33.1(2) . . ?
O13 Bi5 O9 130.4(4) . . ?
O16 Bi5 Bi1 34.8(3) . . ?
O16 Bi5 Bi2 34.1(3) . 20_657 ?
O16 Bi5 Bi3 89.0(3) . . ?
O16 Bi5 Bi6 92.9(3) . . ?
O16 Bi5 O9 73.1(4) . . ?
O16 Bi5 O13 73.2(4) . . ?
O3 Bi6 Bi5 51.6(3) . . ?
O3 Bi6 O7 83.1(4) . . ?
O3 Bi6 O10 154.5(4) . . ?
O3 Bi6 O14 78.0(4) . . ?
O7 Bi6 Bi5 96.9(3) . . ?
O7 Bi6 O10 105.7(4) . . ?
O10 Bi6 Bi5 103.0(2) . . ?
O13 Bi6 Bi5 38.1(3) . . ?
O13 Bi6 O3 81.0(4) . . ?
O13 Bi6 O7 76.5(4) . . ?
O13 Bi6 O10 78.1(4) . . ?
O13 Bi6 O14 77.2(4) . . ?
O14 Bi6 Bi5 52.8(3) . . ?
O14 Bi6 O7 149.6(4) . . ?
O14 Bi6 O10 83.3(4) . . ?
Bi3 O1 Bi3 126.6(6) . 10_554 ?
Bi1 O2 Bi1 119.18(3) . 10_554 ?
Bi1 O2 Bi1 104.846(13) 10_554 20_657 ?
Bi1 O2 Bi1 119.18(3) 27_566 20_657 ?
Bi1 O2 Bi1 104.846(13) 27_566 10_554 ?
Bi1 O2 Bi1 104.844(12) . 20_657 ?
Bi1 O2 Bi1 104.845(13) . 27_566 ?
C1 O3 Bi6 113.9(10) . . ?
Bi3 O4 Bi1 113.1(4) . 27_566 ?
Bi3 O4 Bi5 123.4(5) . . ?
Bi5 O4 Bi1 119.8(4) . 27_566 ?
C6 O5 Bi4 111.3(10) . . ?
Bi4 O6 Bi1 109.7(4) . . ?
C8 O6 Bi1 135.0(10) . . ?
C8 O6 Bi4 114.2(9) . . ?
Bi6 O7 Bi2 99.3(4) . 20_657 ?
C43 O7 Bi2 141.2(11) . 20_657 ?
C43 O7 Bi6 118.7(10) . . ?
Bi4 O8 Bi2 100.1(4) . . ?
C27 O8 Bi2 124.7(10) . . ?
C27 O8 Bi4 133.7(10) . . ?
Bi1 O9 Bi1 98.7(4) . 27_566 ?
Bi1 O9 Bi5 101.0(4) . . ?
Bi2 O9 Bi1 116.6(4) . . ?
Bi2 O9 Bi1 104.5(4) . 27_566 ?
Bi2 O9 Bi5 128.7(5) . . ?
Bi5 O9 Bi1 102.5(4) . 27_566 ?
C23 O10 Bi6 108.8(9) . . ?
Bi2 O11 Bi3 116.9(4) . 27_566 ?
Bi4 O11 Bi2 116.8(4) . . ?
Bi4 O11 Bi3 117.0(4) . 27_566 ?
Bi4 O12 Bi3 141.8(5) . 20_657 ?
C15 O12 Bi3 114.5(10) . 20_657 ?
C15 O12 Bi4 103.5(9) . . ?
Bi2 O13 Bi3 102.2(3) 20_657 . ?
Bi5 O13 Bi2 102.5(4) . 20_657 ?
Bi5 O13 Bi3 94.3(4) . . ?
Bi6 O13 Bi2 118.2(5) . 20_657 ?
Bi6 O13 Bi3 126.2(4) . . ?
Bi6 O13 Bi5 108.8(4) . . ?
C2 O14 Bi6 112.2(11) . . ?
Bi2 O16 Bi1 117.6(5) 20_657 . ?
Bi5 O16 Bi1 113.2(5) . . ?
Bi5 O16 Bi2 114.1(4) . 20_657 ?
O3 C1 C16 119.1(18) . . ?
O3 C1 C33 120.8(18) . . ?
C16 C1 C33 120.1(18) . . ?
O14 C2 C10 120.4(16) . . ?
O14 C2 C32 122.1(16) . . ?
C10 C2 C32 117.5(16) . . ?
C22 C3 C86 120.5(16) . . ?
C23 C3 C22 119.5(17) . . ?
C23 C3 C86 119.6(15) . . ?
C27 C4 C88 123.7(16) . . ?
C44 C4 C27 117.9(18) . . ?
C44 C4 C88 118.4(17) . . ?
C24 C5 H5 119.5 . . ?
C46 C5 H5 119.5 . . ?
C46 C5 C24 121.0(18) . . ?
O5 C6 C48 118.0(15) . . ?
C57 C6 O5 122.5(16) . . ?
C57 C6 C48 119.4(15) . . ?
C42 C7 C43 117.1(19) . . ?
C42 C7 C88 119.0(18) . 20_657 ?
C43 C7 C88 123.7(16) . 20_657 ?
O6 C8 C18 117.6(16) . . ?
C13 C8 O6 122.0(16) . . ?
C13 C8 C18 120.4(16) . . ?
H9A C9 H9B 107.6 . . ?
C24 C9 H9A 108.7 . . ?
C24 C9 H9B 108.7 . . ?
C57 C9 H9A 108.7 . . ?
C57 C9 H9B 108.7 . . ?
C57 C9 C24 114.1(15) . . ?
C2 C10 C29 120.4(16) . . ?
C26 C10 C2 120.4(17) . . ?
C26 C10 C29 119.1(16) . . ?
C20 C11 H11 119.0 . . ?
C20 C11 C33 122(2) . . ?
C33 C11 H11 119.0 . . ?
C23 C12 C28 121.0(17) . . ?
C23 C12 C29 122.5(15) . . ?
C28 C12 C29 116.4(17) . . ?
C8 C13 C31 120.4(17) . . ?
C8 C13 C40 119.8(16) . . ?
C31 C13 C40 119.7(17) . . ?
C21 C14 C61 117.6(16) . . ?
C31 C14 C21 119.4(17) . . ?
C31 C14 C61 122.9(16) . . ?
O12 C15 C24 121.1(15) . . ?
O12 C15 C87 123.2(16) . . ?
C87 C15 C24 115.8(16) . . ?
C1 C16 C19 121(2) . . ?
C1 C16 C36 119.8(17) . . ?
C19 C16 C36 118.6(19) . . ?
H17A C17 H17B 107.4 . . ?
C32 C17 H17A 108.3 . . ?
C32 C17 H17B 108.3 . . ?
C33 C17 H17A 108.3 . . ?
C33 C17 H17B 108.3 . . ?
C33 C17 C32 115.9(16) . . ?
C8 C18 C21 119.4(17) . . ?
C8 C18 C85 122.7(15) . . ?
C21 C18 C85 117.8(16) . . ?
C16 C19 H19 120.5 . . ?
C20 C19 C16 119(2) . . ?
C20 C19 H19 120.5 . . ?
C11 C20 C59 120.4(18) . . ?
C19 C20 C11 118.7(19) . . ?
C19 C20 C59 120.8(18) . . ?
C14 C21 C18 118.6(17) . . ?
C14 C21 H21 120.7 . . ?
C18 C21 H21 120.7 . . ?
C3 C22 H22 118.9 . . ?
C41 C22 C3 122.1(18) . . ?
C41 C22 H22 118.9 . . ?
O10 C23 C3 119.9(16) . . ?
O10 C23 C12 120.8(16) . . ?
C12 C23 C3 119.3(15) . . ?
C5 C24 C9 117.3(16) . . ?
C5 C24 C15 121.0(17) . . ?
C15 C24 C9 121.6(15) . . ?
C32 C25 H25 118.6 . . ?
C56 C25 H25 118.6 . . ?
C56 C25 C32 122.8(18) . . ?
C10 C26 H26 119.3 . . ?
C56 C26 C10 121.3(18) . . ?
C56 C26 H26 119.3 . . ?
O8 C27 C4 119.7(16) . . ?
O8 C27 C49 121.2(16) . . ?
C4 C27 C49 119.2(16) . . ?
C12 C28 H28 119.8 . . ?
C12 C28 C41 120.4(18) . . ?
C41 C28 H28 119.8 . . ?
C10 C29 C12 115.2(16) . . ?
C10 C29 H29A 108.5 . . ?
C10 C29 H29B 108.5 . . ?
C12 C29 H29A 108.5 . . ?
C12 C29 H29B 108.5 . . ?
H29A C29 H29B 107.5 . . ?
C57 C30 H30 118.8 . . ?
C58 C30 H30 118.8 . . ?
C58 C30 C57 122.3(19) . . ?
C13 C31 H31 119.4 . . ?
C14 C31 C13 121.2(18) . . ?
C14 C31 H31 119.4 . . ?
C2 C32 C17 121.8(16) . . ?
C25 C32 C2 119.0(17) . . ?
C25 C32 C17 118.9(16) . . ?
C1 C33 C11 118.6(19) . . ?
C1 C33 C17 122.9(17) . . ?
C11 C33 C17 118.5(18) . . ?
C38 C34 H34 119.1 . . ?
C49 C34 H34 119.1 . . ?
C49 C34 C38 121.8(19) . . ?
C37 C35 H35 119.2 . . ?
C37 C35 C65 122(2) . . ?
C65 C35 H35 119.2 . . ?
C16 C36 H36A 107.3 . . ?
C16 C36 H36B 107.3 . . ?
H36A C36 H36B 106.9 . . ?
C65 C36 C16 120.1(16) . . ?
C65 C36 H36A 107.3 . . ?
C65 C36 H36B 107.3 . . ?
C35 C37 C42 119.5(19) . . ?
C35 C37 C67 119.1(18) . . ?
C42 C37 C67 121.2(19) . . ?
C34 C38 C44 119.5(18) . . ?
C34 C38 C45 117.7(17) . . ?
C44 C38 C45 122.9(17) . . ?
C47 C39 C46 112.1(15) . . ?
C47 C39 C50 106.0(11) . . ?
C50 C39 C46 114.4(15) . . ?
C51 C39 C46 109.2(16) . . ?
C51 C39 C47 108.0(12) . . ?
C51 C39 C50 106.8(11) . . ?
C13 C40 H40A 107.5 . . ?
C13 C40 H40B 107.5 . . ?
C13 C40 C49 119.4(14) . . ?
H40A C40 H40B 107.0 . . ?
C49 C40 H40A 107.5 . . ?
C49 C40 H40B 107.5 . . ?
C22 C41 C28 117.6(16) . . ?
C22 C41 C62 122.8(16) . . ?
C28 C41 C62 119.5(16) . . ?
C7 C42 C37 122(2) . . ?
C7 C42 H42 119.0 . . ?
C37 C42 H42 119.0 . . ?
O7 C43 C7 117.5(17) . . ?
O7 C43 C65 121.3(18) . . ?
C65 C43 C7 121.2(18) . . ?
C4 C44 C38 121.9(18) . . ?
C4 C44 H44 119.1 . . ?
C38 C44 H44 119.1 . . ?
C52 C45 C38 113.9(16) . . ?
C52 C45 C53 107.0(12) . . ?
C52 C45 C54 107.5(12) . . ?
C53 C45 C38 116.6(16) . . ?
C54 C45 C38 106.4(16) . . ?
C54 C45 C53 104.8(12) . . ?
C5 C46 C39 122.4(16) . . ?
C5 C46 C84 118.1(17) . . ?
C84 C46 C39 119.1(16) . . ?
C39 C47 H47A 109.5 . . ?
C39 C47 H47B 109.5 . . ?
C39 C47 H47C 109.5 . . ?
H47A C47 H47B 109.5 . . ?
H47A C47 H47C 109.5 . . ?
H47B C47 H47C 109.5 . . ?
C6 C48 C86 121.5(15) . 27_566 ?
C66 C48 C6 118.2(17) . . ?
C66 C48 C86 120.2(17) . 27_566 ?
C27 C49 C40 120.3(16) . . ?
C34 C49 C27 119.8(17) . . ?
C34 C49 C40 119.9(17) . . ?
C39 C50 H50A 109.5 . . ?
C39 C50 H50B 109.5 . . ?
C39 C50 H50C 109.5 . . ?
H50A C50 H50B 109.5 . . ?
H50A C50 H50C 109.5 . . ?
H50B C50 H50C 109.5 . . ?
C39 C51 H51A 109.5 . . ?
C39 C51 H51B 109.5 . . ?
C39 C51 H51C 109.5 . . ?
H51A C51 H51B 109.5 . . ?
H51A C51 H51C 109.5 . . ?
H51B C51 H51C 109.5 . . ?
C45 C52 H52A 109.5 . . ?
C45 C52 H52B 109.5 . . ?
C45 C52 H52C 109.5 . . ?
H52A C52 H52B 109.5 . . ?
H52A C52 H52C 109.5 . . ?
H52B C52 H52C 109.5 . . ?
C45 C53 H53A 109.5 . . ?
C45 C53 H53B 109.5 . . ?
C45 C53 H53C 109.5 . . ?
H53A C53 H53B 109.5 . . ?
H53A C53 H53C 109.5 . . ?
H53B C53 H53C 109.5 . . ?
C45 C54 H54A 109.5 . . ?
C45 C54 H54B 109.5 . . ?
C45 C54 H54C 109.5 . . ?
H54A C54 H54B 109.5 . . ?
H54A C54 H54C 109.5 . . ?
H54B C54 H54C 109.5 . . ?
H55A C55 H55B 109.5 . . ?
H55A C55 H55C 109.5 . . ?
H55B C55 H55C 109.5 . . ?
C61 C55 H55A 109.5 . . ?
C61 C55 H55B 109.5 . . ?
C61 C55 H55C 109.5 . . ?
C25 C56 C60 120.6(17) . . ?
C26 C56 C25 118.6(18) . . ?
C26 C56 C60 120.8(17) . . ?
C6 C57 C9 125.0(16) . . ?
C6 C57 C30 120.5(17) . . ?
C30 C57 C9 114.3(17) . . ?
C30 C58 C66 115.7(17) . . ?
C30 C58 C77 122.9(17) . . ?
C66 C58 C77 121.5(17) . . ?
C68 C59 C20 110.8(16) . . ?
C68 C59 C71 107.5(12) . . ?
C68 C59 C76 106.6(12) . . ?
C71 C59 C20 116.3(17) . . ?
C71 C59 C76 106.0(12) . . ?
C76 C59 C20 109.2(15) . . ?
C73 C60 C56 111.6(16) . . ?
C73 C60 C74 107.8(12) . . ?
C74 C60 C56 108.9(16) . . ?
C80 C60 C56 111.8(16) . . ?
C80 C60 C73 108.8(12) . . ?
C80 C60 C74 107.8(12) . . ?
C55 C61 C14 113.1(15) . . ?
C70 C61 C14 109.1(15) . . ?
C70 C61 C55 107.1(11) . . ?
C70 C61 C72 107.4(12) . . ?
C72 C61 C14 113.7(15) . . ?
C72 C61 C55 105.9(11) . . ?
C63 C62 C41 111.0(15) . . ?
C64 C62 C41 112.6(15) . . ?
C64 C62 C63 107.7(11) . . ?
C64 C62 C69 109.2(11) . . ?
C69 C62 C41 110.1(14) . . ?
C69 C62 C63 106.0(11) . . ?
C62 C63 H63A 109.5 . . ?
C62 C63 H63B 109.5 . . ?
C62 C63 H63C 109.5 . . ?
H63A C63 H63B 109.5 . . ?
H63A C63 H63C 109.5 . . ?
H63B C63 H63C 109.5 . . ?
C62 C64 H64A 109.5 . . ?
C62 C64 H64B 109.5 . . ?
C62 C64 H64C 109.5 . . ?
H64A C64 H64B 109.5 . . ?
H64A C64 H64C 109.5 . . ?
H64B C64 H64C 109.5 . . ?
C35 C65 C36 119.4(18) . . ?
C43 C65 C35 118.5(19) . . ?
C43 C65 C36 121.7(17) . . ?
C48 C66 C58 123.5(18) . . ?
C48 C66 H66 118.2 . . ?
C58 C66 H66 118.2 . . ?
C75 C67 C37 111.8(17) . . ?
C75 C67 C79 106.5(12) . . ?
C78 C67 C37 112.0(17) . . ?
C78 C67 C75 108.4(12) . . ?
C78 C67 C79 107.6(12) . . ?
C79 C67 C37 110.3(16) . . ?
C59 C68 H68A 109.5 . . ?
C59 C68 H68B 109.5 . . ?
C59 C68 H68C 109.5 . . ?
H68A C68 H68B 109.5 . . ?
H68A C68 H68C 109.5 . . ?
H68B C68 H68C 109.5 . . ?
C62 C69 H69A 109.5 . . ?
C62 C69 H69B 109.5 . . ?
C62 C69 H69C 109.5 . . ?
H69A C69 H69B 109.5 . . ?
H69A C69 H69C 109.5 . . ?
H69B C69 H69C 109.5 . . ?
C61 C70 H70A 109.5 . . ?
C61 C70 H70B 109.5 . . ?
C61 C70 H70C 109.5 . . ?
H70A C70 H70B 109.5 . . ?
H70A C70 H70C 109.5 . . ?
H70B C70 H70C 109.5 . . ?
C59 C71 H71A 109.5 . . ?
C59 C71 H71B 109.5 . . ?
C59 C71 H71C 109.5 . . ?
H71A C71 H71B 109.5 . . ?
H71A C71 H71C 109.5 . . ?
H71B C71 H71C 109.5 . . ?
C61 C72 H72A 109.5 . . ?
C61 C72 H72B 109.5 . . ?
C61 C72 H72C 109.5 . . ?
H72A C72 H72B 109.5 . . ?
H72A C72 H72C 109.5 . . ?
H72B C72 H72C 109.5 . . ?
C60 C73 H73A 109.5 . . ?
C60 C73 H73B 109.5 . . ?
C60 C73 H73C 109.5 . . ?
H73A C73 H73B 109.5 . . ?
H73A C73 H73C 109.5 . . ?
H73B C73 H73C 109.5 . . ?
C60 C74 H74A 109.5 . . ?
C60 C74 H74B 109.5 . . ?
C60 C74 H74C 109.5 . . ?
H74A C74 H74B 109.5 . . ?
H74A C74 H74C 109.5 . . ?
H74B C74 H74C 109.5 . . ?
C67 C75 H75A 109.5 . . ?
C67 C75 H75B 109.5 . . ?
C67 C75 H75C 109.5 . . ?
H75A C75 H75B 109.5 . . ?
H75A C75 H75C 109.5 . . ?
H75B C75 H75C 109.5 . . ?
C59 C76 H76A 109.5 . . ?
C59 C76 H76B 109.5 . . ?
C59 C76 H76C 109.5 . . ?
H76A C76 H76B 109.5 . . ?
H76A C76 H76C 109.5 . . ?
H76B C76 H76C 109.5 . . ?
C81 C77 C58 114.2(16) . . ?
C81 C77 C82 106.8(12) . . ?
C81 C77 C83 106.9(12) . . ?
C82 C77 C58 112.0(17) . . ?
C82 C77 C83 105.8(12) . . ?
C83 C77 C58 110.7(17) . . ?
C67 C78 H78A 109.5 . . ?
C67 C78 H78B 109.5 . . ?
C67 C78 H78C 109.5 . . ?
H78A C78 H78B 109.5 . . ?
H78A C78 H78C 109.5 . . ?
H78B C78 H78C 109.5 . . ?
C67 C79 H79A 109.5 . . ?
C67 C79 H79B 109.5 . . ?
C67 C79 H79C 109.5 . . ?
H79A C79 H79B 109.5 . . ?
H79A C79 H79C 109.5 . . ?
H79B C79 H79C 109.5 . . ?
C60 C80 H80A 109.5 . . ?
C60 C80 H80B 109.5 . . ?
C60 C80 H80C 109.5 . . ?
H80A C80 H80B 109.5 . . ?
H80A C80 H80C 109.5 . . ?
H80B C80 H80C 109.5 . . ?
C77 C81 H81A 109.5 . . ?
C77 C81 H81B 109.5 . . ?
C77 C81 H81C 109.5 . . ?
H81A C81 H81B 109.5 . . ?
H81A C81 H81C 109.5 . . ?
H81B C81 H81C 109.5 . . ?
C77 C82 H82A 109.5 . . ?
C77 C82 H82B 109.5 . . ?
C77 C82 H82C 109.5 . . ?
H82A C82 H82B 109.5 . . ?
H82A C82 H82C 109.5 . . ?
H82B C82 H82C 109.5 . . ?
C77 C83 H83A 109.5 . . ?
C77 C83 H83B 109.5 . . ?
C77 C83 H83C 109.5 . . ?
H83A C83 H83B 109.5 . . ?
H83A C83 H83C 109.5 . . ?
H83B C83 H83C 109.5 . . ?
C46 C84 H84 118.6 . . ?
C87 C84 C46 122.8(18) . . ?
C87 C84 H84 118.6 . . ?
C18 C85 H85A 109.2 . . ?
C18 C85 H85B 109.2 . . ?
C18 C85 C87 112.0(14) . . ?
H85A C85 H85B 107.9 . . ?
C87 C85 H85A 109.2 . . ?
C87 C85 H85B 109.2 . . ?
C3 C86 H86A 108.9 . . ?
C3 C86 H86B 108.9 . . ?
C48 C86 C3 113.3(16) 20_657 . ?
C48 C86 H86A 108.9 20_657 . ?
C48 C86 H86B 108.9 20_657 . ?
H86A C86 H86B 107.7 . . ?
C15 C87 C85 120.2(15) . . ?
C84 C87 C15 121.3(17) . . ?
C84 C87 C85 118.4(16) . . ?
C4 C88 C7 116.2(15) . 27_566 ?
C4 C88 H88A 108.2 . . ?
C4 C88 H88B 108.2 . . ?
C7 C88 H88A 108.2 27_566 . ?
C7 C88 H88B 108.2 27_566 . ?
H88A C88 H88B 107.4 . . ?

loop_
_geom_bond_atom_site_label_1
_geom_bond_atom_site_label_2
_geom_bond_distance
_geom_bond_site_symmetry_2
_geom_bond_publ_flag
Bi1 Bi5 3.6458(8) . ?
Bi1 O2 2.3567(5) . ?
Bi1 O4 2.459(10) 20_657 ?
Bi1 O6 2.549(10) . ?
Bi1 O9 2.613(11) 20_657 ?
Bi1 O9 2.304(11) . ?
Bi1 O16 2.267(10) . ?
Bi2 Bi5 3.6396(8) 27_566 ?
Bi2 O7 2.633(11) 27_566 ?
Bi2 O8 2.577(10) . ?
Bi2 O9 2.250(11) . ?
Bi2 O11 2.254(10) . ?
Bi2 O13 2.349(10) 27_566 ?
Bi2 O16 2.237(10) 27_566 ?
Bi3 Bi5 3.6391(8) . ?
Bi3 O1 2.106(6) . ?
Bi3 O4 2.058(9) . ?
Bi3 O11 2.304(10) 20_657 ?
Bi3 O12 2.591(11) 27_566 ?
Bi3 O13 2.638(10) . ?
Bi4 O5 2.632(11) . ?
Bi4 O6 2.200(11) . ?
Bi4 O8 2.271(11) . ?
Bi4 O11 2.116(9) . ?
Bi4 O12 2.375(11) . ?
Bi5 Bi2 3.6394(8) 20_657 ?
Bi5 Bi6 3.5559(8) . ?
Bi5 O4 2.075(10) . ?
Bi5 O9 2.418(11) . ?
Bi5 O13 2.319(10) . ?
Bi5 O16 2.098(11) . ?
Bi6 O3 2.197(12) . ?
Bi6 O7 2.320(12) . ?
Bi6 O10 2.572(11) . ?
Bi6 O13 2.051(9) . ?
Bi6 O14 2.257(12) . ?
O1 Bi3 2.106(6) 10_554 ?
O2 Bi1 2.3567(5) 10_554 ?
O2 Bi1 2.3567(5) 20_657 ?
O2 Bi1 2.3567(5) 27_566 ?
O3 C1 1.35(2) . ?
O4 Bi1 2.459(9) 27_566 ?
O5 C6 1.371(18) . ?
O6 C8 1.370(19) . ?
O7 Bi2 2.632(11) 20_657 ?
O7 C43 1.38(2) . ?
O8 C27 1.36(2) . ?
O9 Bi1 2.613(11) 27_566 ?
O10 C23 1.362(18) . ?
O11 Bi3 2.304(10) 27_566 ?
O12 Bi3 2.591(11) 20_657 ?
O12 C15 1.377(19) . ?
O13 Bi2 2.349(10) 20_657 ?
O14 C2 1.329(19) . ?
O16 Bi2 2.237(10) 20_657 ?
C1 C16 1.37(3) . ?
C1 C33 1.38(3) . ?
C2 C10 1.41(2) . ?
C2 C32 1.41(2) . ?
C3 C22 1.41(2) . ?
C3 C23 1.38(2) . ?
C3 C86 1.51(2) . ?
C4 C27 1.41(2) . ?
C4 C44 1.39(2) . ?
C4 C88 1.44(2) . ?
C5 H5 0.9300 . ?
C5 C24 1.39(2) . ?
C5 C46 1.36(2) . ?
C6 C48 1.42(2) . ?
C6 C57 1.36(2) . ?
C7 C42 1.38(2) . ?
C7 C43 1.43(3) . ?
C7 C88 1.52(3) 20_657 ?
C8 C13 1.36(2) . ?
C8 C18 1.41(2) . ?
C9 H9A 0.9700 . ?
C9 H9B 0.9700 . ?
C9 C24 1.56(2) . ?
C9 C57 1.50(2) . ?
C10 C26 1.41(2) . ?
C10 C29 1.47(2) . ?
C11 H11 0.9300 . ?
C11 C20 1.39(3) . ?
C11 C33 1.40(2) . ?
C12 C23 1.36(2) . ?
C12 C28 1.39(2) . ?
C12 C29 1.55(2) . ?
C13 C31 1.39(2) . ?
C13 C40 1.48(2) . ?
C14 C21 1.41(2) . ?
C14 C31 1.38(2) . ?
C14 C61 1.55(2) . ?
C15 C24 1.42(2) . ?
C15 C87 1.40(2) . ?
C16 C19 1.42(3) . ?
C16 C36 1.52(3) . ?
C17 H17A 0.9700 . ?
C17 H17B 0.9700 . ?
C17 C32 1.52(2) . ?
C17 C33 1.48(3) . ?
C18 C21 1.43(2) . ?
C18 C85 1.54(2) . ?
C19 H19 0.9300 . ?
C19 C20 1.38(3) . ?
C20 C59 1.58(2) . ?
C21 H21 0.9300 . ?
C22 H22 0.9300 . ?
C22 C41 1.35(2) . ?
C25 H25 0.9300 . ?
C25 C32 1.39(2) . ?
C25 C56 1.39(2) . ?
C26 H26 0.9300 . ?
C26 C56 1.34(2) . ?
C27 C49 1.43(2) . ?
C28 H28 0.9300 . ?
C28 C41 1.41(2) . ?
C29 H29A 0.9700 . ?
C29 H29B 0.9700 . ?
C30 H30 0.9300 . ?
C30 C57 1.40(2) . ?
C30 C58 1.36(3) . ?
C31 H31 0.9300 . ?
C34 H34 0.9300 . ?
C34 C38 1.36(2) . ?
C34 C49 1.35(2) . ?
C35 H35 0.9300 . ?
C35 C37 1.36(3) . ?
C35 C65 1.40(3) . ?
C36 H36A 0.9700 . ?
C36 H36B 0.9700 . ?
C36 C65 1.51(3) . ?
C37 C42 1.40(3) . ?
C37 C67 1.58(2) . ?
C38 C44 1.39(3) . ?
C38 C45 1.59(2) . ?
C39 C46 1.54(2) . ?
C39 C47 1.468(13) . ?
C39 C50 1.472(13) . ?
C39 C51 1.467(13) . ?
C40 H40A 0.9700 . ?
C40 H40B 0.9700 . ?
C40 C49 1.53(2) . ?
C41 C62 1.55(2) . ?
C42 H42 0.9300 . ?
C43 C65 1.39(3) . ?
C44 H44 0.9300 . ?
C45 C52 1.468(14) . ?
C45 C53 1.479(14) . ?
C45 C54 1.469(14) . ?
C46 C84 1.37(2) . ?
C47 H47A 0.9600 . ?
C47 H47B 0.9600 . ?
C47 H47C 0.9600 . ?
C48 C66 1.36(2) . ?
C48 C86 1.49(2) 27_566 ?
C50 H50A 0.9600 . ?
C50 H50B 0.9600 . ?
C50 H50C 0.9600 . ?
C51 H51A 0.9600 . ?
C51 H51B 0.9600 . ?
C51 H51C 0.9600 . ?
C52 H52A 0.9600 . ?
C52 H52B 0.9600 . ?
C52 H52C 0.9600 . ?
C53 H53A 0.9600 . ?
C53 H53B 0.9600 . ?
C53 H53C 0.9600 . ?
C54 H54A 0.9600 . ?
C54 H54B 0.9600 . ?
C54 H54C 0.9600 . ?
C55 H55A 0.9600 . ?
C55 H55B 0.9600 . ?
C55 H55C 0.9600 . ?
C55 C61 1.482(13) . ?
C56 C60 1.56(2) . ?
C58 C66 1.43(3) . ?
C58 C77 1.55(2) . ?
C59 C68 1.466(14) . ?
C59 C71 1.471(14) . ?
C59 C76 1.475(14) . ?
C60 C73 1.460(13) . ?
C60 C74 1.475(14) . ?
C60 C80 1.452(13) . ?
C61 C70 1.465(13) . ?
C61 C72 1.477(13) . ?
C62 C63 1.486(13) . ?
C62 C64 1.458(13) . ?
C62 C69 1.469(13) . ?
C63 H63A 0.9600 . ?
C63 H63B 0.9600 . ?
C63 H63C 0.9600 . ?
C64 H64A 0.9600 . ?
C64 H64B 0.9600 . ?
C64 H64C 0.9600 . ?
C66 H66 0.9300 . ?
C67 C75 1.463(14) . ?
C67 C78 1.461(14) . ?
C67 C79 1.478(14) . ?
C68 H68A 0.9600 . ?
C68 H68B 0.9600 . ?
C68 H68C 0.9600 . ?
C69 H69A 0.9600 . ?
C69 H69B 0.9600 . ?
C69 H69C 0.9600 . ?
C70 H70A 0.9600 . ?
C70 H70B 0.9600 . ?
C70 H70C 0.9600 . ?
C71 H71A 0.9600 . ?
C71 H71B 0.9600 . ?
C71 H71C 0.9600 . ?
C72 H72A 0.9600 . ?
C72 H72B 0.9600 . ?
C72 H72C 0.9600 . ?
C73 H73A 0.9600 . ?
C73 H73B 0.9600 . ?
C73 H73C 0.9600 . ?
C74 H74A 0.9600 . ?
C74 H74B 0.9600 . ?
C74 H74C 0.9600 . ?
C75 H75A 0.9600 . ?
C75 H75B 0.9600 . ?
C75 H75C 0.9600 . ?
C76 H76A 0.9600 . ?
C76 H76B 0.9600 . ?
C76 H76C 0.9600 . ?
C77 C81 1.465(13) . ?
C77 C82 1.476(14) . ?
C77 C83 1.477(14) . ?
C78 H78A 0.9600 . ?
C78 H78B 0.9600 . ?
C78 H78C 0.9600 . ?
C79 H79A 0.9600 . ?
C79 H79B 0.9600 . ?
C79 H79C 0.9600 . ?
C80 H80A 0.9600 . ?
C80 H80B 0.9600 . ?
C80 H80C 0.9600 . ?
C81 H81A 0.9600 . ?
C81 H81B 0.9600 . ?
C81 H81C 0.9600 . ?
C82 H82A 0.9600 . ?
C82 H82B 0.9600 . ?
C82 H82C 0.9600 . ?
C83 H83A 0.9600 . ?
C83 H83B 0.9600 . ?
C83 H83C 0.9600 . ?
C84 H84 0.9300 . ?
C84 C87 1.35(2) . ?
C85 H85A 0.9700 . ?
C85 H85B 0.9700 . ?
C85 C87 1.56(2) . ?
C86 C48 1.49(2) 20_657 ?
C86 H86A 0.9700 . ?
C86 H86B 0.9700 . ?
C88 C7 1.52(3) 27_566 ?
C88 H88A 0.9700 . ?
C88 H88B 0.9700 . ?
